data_1559947
loop_
_publ_author_name
'Ding, Bowen'
'Chan, Bun'
'Proschogo, Nicholas'
'Solomon, Marcello B.'
'Kepert, Cameron J.'
'D'Alessandro, Deanna M.'

_publ_section_title
;
 A cofacial metal--organic framework based photocathode for carbon dioxide
 reduction
;
_journal_issue 10
_journal_name_full 'Chemical Science'
_journal_page_first 3608
_journal_page_last 3614
_journal_paper_doi 10.1039/D0SC04691D
_journal_volume 12
_journal_year 2021
_chemical_formula_moiety 'C30 H14 Cd N4 O8 S'
_chemical_formula_sum 'C30 H14 Cd N4 O8 S'
_chemical_formula_weight 702.91
_chemical_name_systematic csiMOF-6
_chemical_properties_physical Photo-sensitive
_space_group_crystal_system orthorhombic
_space_group_IT_number 55
_space_group_name_Hall '-P 2 2ab'
_space_group_name_H-M_alt 'P b a m'
_atom_sites_solution_hydrogens geom
_audit_creation_method SHELXL-2018/3
_audit_update_record
;
2020-12-01 deposited with the CCDC.	2021-01-04 downloaded from the CCDC.
;
_cell_angle_alpha 90
_cell_angle_beta 90
_cell_angle_gamma 90
_cell_formula_units_Z 4
_cell_length_a 12.99360(10)
_cell_length_b 19.87250(10)
_cell_length_c 20.0366(3)
_cell_measurement_reflns_used 42676
_cell_measurement_temperature 100(2)
_cell_measurement_theta_max 75.8240
_cell_measurement_theta_min 4.0470
_cell_volume 5173.76(9)
_computing_cell_refinement 'CrysAlisPro 1.171.38.46 (Rigaku OD, 2015)'
_computing_data_collection 'CrysAlisPro 1.171.38.46 (Rigaku OD, 2015)'
_computing_data_reduction 'CrysAlisPro 1.171.38.46 (Rigaku OD, 2015)'
_computing_molecular_graphics 'Ortep for Windows (Farrugia, 2012)'
_computing_publication_material 'WinGX publication routines (Farrugia, 2012)'
_computing_structure_refinement 'SHELXL-2018/3 (Sheldrick, 2018)'
_computing_structure_solution 'SHELXT-2014 (Sheldrick, 2014)'
_diffrn_ambient_temperature 100(2)
_diffrn_measured_fraction_theta_full 0.989
_diffrn_measured_fraction_theta_max 0.985
_diffrn_measurement_device_type 'SuperNova, Dual, Cu at zero, Atlas'
_diffrn_measurement_method '\w scans'
_diffrn_radiation_type CuK\a
_diffrn_radiation_wavelength 1.54178
_diffrn_reflns_av_R_equivalents 0.0580
_diffrn_reflns_av_unetI/netI 0.0161
_diffrn_reflns_Laue_measured_fraction_full 0.989
_diffrn_reflns_Laue_measured_fraction_max 0.985
_diffrn_reflns_limit_h_max 16
_diffrn_reflns_limit_h_min -16
_diffrn_reflns_limit_k_max 24
_diffrn_reflns_limit_k_min -24
_diffrn_reflns_limit_l_max 23
_diffrn_reflns_limit_l_min -21
_diffrn_reflns_number 148364
_diffrn_reflns_point_group_measured_fraction_full 0.989
_diffrn_reflns_point_group_measured_fraction_max 0.985
_diffrn_reflns_theta_full 67.679
_diffrn_reflns_theta_max 74.430
_diffrn_reflns_theta_min 7.506
_diffrn_source 'micro-focus sealed X-ray tube'
_exptl_absorpt_coefficient_mu 4.043
_exptl_absorpt_correction_T_max 1.00000
_exptl_absorpt_correction_T_min 0.63520
_exptl_absorpt_correction_type multi-scan
_exptl_absorpt_process_details
;
CrysAlisPro 1.171.38.46 (Rigaku Oxford Diffraction, 2015)
Empirical absorption correction using spherical harmonics,
 implemented in SCALE3 ABSPACK scaling algorithm.
;
_exptl_crystal_colour black
_exptl_crystal_density_diffrn 0.902
_exptl_crystal_description block
_exptl_crystal_F_000 1400
_exptl_crystal_size_max 0.170
_exptl_crystal_size_mid 0.092
_exptl_crystal_size_min 0.059
_refine_diff_density_max 0.861
_refine_diff_density_min -0.668
_refine_diff_density_rms 0.096
_refine_ls_extinction_method none
_refine_ls_goodness_of_fit_ref 1.155
_refine_ls_hydrogen_treatment constr
_refine_ls_matrix_type full
_refine_ls_number_parameters 180
_refine_ls_number_reflns 5368
_refine_ls_number_restraints 68
_refine_ls_restrained_S_all 1.211
_refine_ls_R_factor_all 0.0679
_refine_ls_R_factor_gt 0.0615
_refine_ls_shift/su_max 0.002
_refine_ls_shift/su_mean 0.000
_refine_ls_structure_factor_coef Fsqd
_refine_ls_weighting_details 'w=1/[\s^2^(Fo^2^)+(0.1163P)^2^+2.8263P] where P=(Fo^2^+2Fc^2^)/3'
_refine_ls_weighting_scheme calc
_refine_ls_wR_factor_gt 0.1811
_refine_ls_wR_factor_ref 0.1861
_reflns_Friedel_coverage 0.000
_reflns_number_gt 4689
_reflns_number_total 5368
_reflns_threshold_expression 'I > 2\s(I)'
_cod_data_source_file d0sc04691d2.cif
_cod_data_source_block dmd17bd5_a_sq3
_cod_depositor_comments 'Adding full bibliography for 1559946--1559947.cif.'
_cod_database_code 1559947
_shelx_shelxl_version_number 2018/3
_shelx_space_group_comment
;
The symmetry employed for this shelxl refinement is uniquely defined
by the following loop, which should always be used as a source of
symmetry information in preference to the above space-group names.
They are only intended as comments.
;

loop_
_space_group_symop_operation_xyz
'x, y, z'
'-x, -y, z'
'-x+1/2, y+1/2, -z'
'x+1/2, -y+1/2, -z'
'-x, -y, -z'
'x, y, -z'
'x-1/2, -y-1/2, z'
'-x-1/2, y-1/2, z'

loop_
_atom_site_label
_atom_site_type_symbol
_atom_site_fract_x
_atom_site_fract_y
_atom_site_fract_z
_atom_site_U_iso_or_equiv
_atom_site_adp_type
_atom_site_occupancy
_atom_site_site_symmetry_order
_atom_site_calc_flag
_atom_site_refinement_flags_posn
_atom_site_refinement_flags_adp
_atom_site_refinement_flags_occupancy
_atom_site_disorder_assembly
_atom_site_disorder_group
Cd01 Cd 0.86323(3) 0.53782(2) 0.500000 0.04416(17) Uani 1 2 d S T P A .
S11 S 0.73434(10) 0.78154(6) 0.500000 0.0538(4) Uani 1 2 d S T P . .
O14 O 0.7089(3) 0.92930(17) 0.500000 0.0570(10) Uani 1 2 d S T P . .
O13 O 0.5395(3) 0.93243(15) 0.500000 0.0544(10) Uani 1 2 d S T P . .
O12 O 0.8249(3) 0.64914(19) 0.500000 0.0689(13) Uani 1 2 d S TU P A .
O11 O 0.6860(3) 0.58765(19) 0.500000 0.0846(16) Uani 1 2 d S TU P A .
N1 N 0.8641(4) 0.5403(2) 0.3851(3) 0.0745(13) Uani 1 1 d . . . . .
C16 C 0.6253(4) 0.9003(3) 0.500000 0.0524(14) Uani 1 2 d S T P . .
C15 C 0.6208(4) 0.8260(3) 0.500000 0.0549(14) Uani 1 2 d S T P . .
C12 C 0.6695(4) 0.7064(3) 0.500000 0.0624(17) Uani 1 2 d S T P A .
C11 C 0.7287(5) 0.6436(3) 0.500000 0.0618(16) Uani 1 2 d S T P . .
C14 C 0.5378(5) 0.7849(3) 0.500000 0.087(2) Uani 1 2 d S TU P A .
H14 H 0.468507 0.800059 0.500000 0.104 Uiso 1 2 calc R U P . .
C13 C 0.5676(6) 0.7160(3) 0.500000 0.095(3) Uani 1 2 d S TU P . .
H13 H 0.519410 0.680067 0.500000 0.114 Uiso 1 2 calc R U P A .
C3 C 0.8574(7) 0.5451(7) 0.2484(4) 0.128(4) Uani 1 1 d . . . . .
C1B C 0.863(2) 0.4920(18) 0.3456(16) 0.1322(14) Uiso 0.391(10) 1 d . U P A 1
H1B H 0.863241 0.448645 0.365567 0.159 Uiso 0.391(10) 1 calc R U P A 1
C2B C 0.862(2) 0.4927(18) 0.2759(17) 0.1322(14) Uiso 0.391(10) 1 d . U P A 1
H2B H 0.864055 0.451871 0.251226 0.159 Uiso 0.391(10) 1 calc R U P A 1
C4B C 0.8617(18) 0.6097(16) 0.2842(15) 0.1322(14) Uiso 0.391(10) 1 d . U P A 1
H4B H 0.862766 0.651413 0.261127 0.159 Uiso 0.391(10) 1 calc R U P A 1
C5B C 0.8644(18) 0.6063(15) 0.3562(15) 0.1322(14) Uiso 0.391(10) 1 d . U P A 1
H5B H 0.866315 0.645734 0.382937 0.159 Uiso 0.391(10) 1 calc R U P A 1
C1A C 0.8045(14) 0.4975(10) 0.3500(9) 0.1322(14) Uiso 0.609(10) 1 d . U P A 2
H1A H 0.763205 0.466013 0.373572 0.159 Uiso 0.609(10) 1 calc R U P A 2
C2A C 0.8012(15) 0.4977(10) 0.2795(9) 0.1322(14) Uiso 0.609(10) 1 d . U P A 2
H2A H 0.761322 0.465904 0.255339 0.159 Uiso 0.609(10) 1 calc R U P A 2
C4A C 0.9264(14) 0.5769(9) 0.2783(9) 0.1322(14) Uiso 0.609(10) 1 d . U P A 2
H4A H 0.976713 0.601591 0.254127 0.159 Uiso 0.609(10) 1 calc R U P A 2
C5A C 0.9278(14) 0.5751(9) 0.3504(8) 0.1322(14) Uiso 0.609(10) 1 d . U P A 2
H5A H 0.978302 0.600943 0.373138 0.159 Uiso 0.609(10) 1 calc R U P A 2
O21A O 0.8748(11) 0.4262(10) 0.1739(10) 0.170(3) Uiso 0.537(5) 1 d . U P A 3
O22A O 0.8420(9) 0.6506(9) 0.1730(9) 0.170(3) Uiso 0.537(5) 1 d . U P A 3
N21A N 0.8492(10) 0.5312(7) 0.1749(8) 0.103(3) Uiso 0.537(5) 1 d . U P A 3
C21A C 0.8499(7) 0.5966(12) 0.1452(10) 0.1322(14) Uiso 0.537(5) 1 d D U P A 3
C22A C 0.8701(13) 0.4796(13) 0.1445(10) 0.1322(14) Uiso 0.537(5) 1 d D U P A 3
C93A C 0.8511(11) 0.6607(11) 0.0382(10) 0.1322(14) Uiso 0.537(5) 1 d . U P A 3
H23A H 0.849432 0.701470 0.062824 0.159 Uiso 0.537(5) 1 calc R U P A 3
C24A C 0.8667(13) 0.4755(9) 0.0728(9) 0.1322(14) Uiso 0.537(5) 1 d D U P A 3
C25A C 0.8537(12) 0.5972(10) 0.0707(9) 0.1322(14) Uiso 0.537(5) 1 d D U P A 3
C26A C 0.8525(14) 0.5337(8) 0.0346(11) 0.1322(14) Uiso 0.537(5) 1 d D U P A 3
C27A C 0.8705(11) 0.4163(10) 0.0336(10) 0.1322(14) Uiso 0.537(5) 1 d D U P A 3
H27A H 0.873159 0.374159 0.056009 0.159 Uiso 0.537(5) 1 calc R U P A 3
O21B O 0.6863(17) 0.5316(7) 0.1764(10) 0.170(3) Uiso 0.463(5) 1 d . U P A 4
O22B O 1.0233(15) 0.5894(7) 0.1731(9) 0.170(3) Uiso 0.463(5) 1 d . U P A 4
N21B N 0.8677(11) 0.5628(8) 0.1764(8) 0.103(3) Uiso 0.463(5) 1 d . U P A 4
C21B C 0.9402(18) 0.5763(6) 0.1449(10) 0.1322(14) Uiso 0.463(5) 1 d D U P A 4
C22B C 0.7662(18) 0.5512(10) 0.1452(10) 0.1322(14) Uiso 0.463(5) 1 d D U P A 4
C93B C 1.0313(14) 0.5943(9) 0.0343(9) 0.1322(14) Uiso 0.463(5) 1 d D U P A 4
H23B H 1.094769 0.601663 0.056616 0.159 Uiso 0.463(5) 1 calc R U P A 4
C24B C 0.7665(16) 0.5508(9) 0.0712(9) 0.1322(14) Uiso 0.463(5) 1 d D U P A 4
C25B C 0.9422(14) 0.5839(10) 0.0735(8) 0.1322(14) Uiso 0.463(5) 1 d D U P A 4
C26B C 0.8581(13) 0.5664(12) 0.0334(11) 0.1322(14) Uiso 0.463(5) 1 d D U P A 4
C27B C 0.6593(17) 0.5309(9) 0.0383(12) 0.1322(14) Uiso 0.463(5) 1 d . U P A 4
H27B H 0.600152 0.519895 0.063908 0.159 Uiso 0.463(5) 1 calc R U P A 4

loop_
_atom_site_aniso_label
_atom_site_aniso_U_11
_atom_site_aniso_U_22
_atom_site_aniso_U_33
_atom_site_aniso_U_23
_atom_site_aniso_U_13
_atom_site_aniso_U_12
Cd01 0.0561(3) 0.0203(2) 0.0561(3) 0.000 0.000 0.00478(11)
S11 0.0493(6) 0.0235(5) 0.0885(11) 0.000 0.000 0.0008(4)
O14 0.061(2) 0.0231(15) 0.087(3) 0.000 0.000 -0.0031(15)
O13 0.0507(19) 0.0205(14) 0.092(3) 0.000 0.000 0.0028(13)
O12 0.052(2) 0.0275(17) 0.128(4) 0.000 0.000 0.0107(16)
O11 0.060(2) 0.0254(17) 0.169(5) 0.000 0.000 0.0011(16)
N1 0.095(3) 0.073(3) 0.055(3) 0.0054(19) -0.010(2) 0.017(2)
C16 0.050(3) 0.024(2) 0.084(4) 0.000 0.000 0.0024(18)
C15 0.054(3) 0.023(2) 0.088(4) 0.000 0.000 0.0041(18)
C12 0.046(3) 0.030(2) 0.112(5) 0.000 0.000 0.004(2)
C11 0.056(3) 0.024(2) 0.106(5) 0.000 0.000 0.008(2)
C14 0.058(3) 0.039(3) 0.163(7) 0.000 0.000 0.008(3)
C13 0.067(4) 0.031(3) 0.188(7) 0.000 0.000 -0.005(3)
C3 0.134(8) 0.196(12) 0.055(4) -0.002(5) -0.022(4) 0.019(6)

loop_
_atom_type_symbol
_atom_type_description
_atom_type_scat_dispersion_real
_atom_type_scat_dispersion_imag
_atom_type_scat_source
C C 0.0181 0.0091 'International Tables Vol C Tables 4.2.6.8 and 6.1.1.4'
H H 0.0000 0.0000 'International Tables Vol C Tables 4.2.6.8 and 6.1.1.4'
N N 0.0311 0.0180 'International Tables Vol C Tables 4.2.6.8 and 6.1.1.4'
O O 0.0492 0.0322 'International Tables Vol C Tables 4.2.6.8 and 6.1.1.4'
S S 0.3331 0.5567 'International Tables Vol C Tables 4.2.6.8 and 6.1.1.4'
Cd Cd 0.1185 4.6533 'International Tables Vol C Tables 4.2.6.8 and 6.1.1.4'

loop_
_geom_angle_atom_site_label_1
_geom_angle_atom_site_label_2
_geom_angle_atom_site_label_3
_geom_angle
_geom_angle_site_symmetry_1
_geom_angle_site_symmetry_3
_geom_angle_publ_flag
O12 Cd01 N1 88.85(11) . . ?
O12 Cd01 N1 88.85(11) . 6_556 ?
N1 Cd01 N1 177.5(2) . 6_556 ?
O12 Cd01 O14 143.83(15) . 3_646 ?
N1 Cd01 O14 91.24(12) . 3_646 ?
N1 Cd01 O14 91.24(12) 6_556 3_646 ?
O12 Cd01 O13 88.21(14) . 7_675 ?
N1 Cd01 O13 89.43(12) . 7_675 ?
N1 Cd01 O13 89.43(12) 6_556 7_675 ?
O14 Cd01 O13 127.96(12) 3_646 7_675 ?
O12 Cd01 O13 161.57(14) . 3_646 ?
N1 Cd01 O13 90.92(10) . 3_646 ?
N1 Cd01 O13 90.92(10) 6_556 3_646 ?
O14 Cd01 O13 54.60(13) 3_646 3_646 ?
O13 Cd01 O13 73.36(12) 7_675 3_646 ?
O12 Cd01 O11 54.06(14) . . ?
N1 Cd01 O11 89.76(11) . . ?
N1 Cd01 O11 89.76(11) 6_556 . ?
O14 Cd01 O11 89.77(14) 3_646 . ?
O13 Cd01 O11 142.26(12) 7_675 . ?
O13 Cd01 O11 144.37(13) 3_646 . ?
O12 Cd01 C11 27.07(16) . . ?
N1 Cd01 C11 89.22(10) . . ?
N1 Cd01 C11 89.22(10) 6_556 . ?
O14 Cd01 C11 116.76(15) 3_646 . ?
O13 Cd01 C11 115.27(15) 7_675 . ?
O13 Cd01 C11 171.36(15) 3_646 . ?
O11 Cd01 C11 26.99(15) . . ?
O12 Cd01 C16 170.45(15) . 3_646 ?
N1 Cd01 C16 91.22(11) . 3_646 ?
N1 Cd01 C16 91.22(11) 6_556 3_646 ?
O14 Cd01 C16 26.62(14) 3_646 3_646 ?
O13 Cd01 C16 101.34(13) 7_675 3_646 ?
O13 Cd01 C16 27.98(13) 3_646 3_646 ?
O11 Cd01 C16 116.39(14) . 3_646 ?
C11 Cd01 C16 143.38(16) . 3_646 ?
C12 S11 C15 91.5(3) . . ?
C16 O14 Cd01 94.4(3) . 3_656 ?
C16 O13 Cd01 164.7(3) . 7_575 ?
C16 O13 Cd01 88.7(3) . 3_656 ?
Cd01 O13 Cd01 106.63(12) 7_575 3_656 ?
C11 O12 Cd01 97.6(3) . . ?
C11 O11 Cd01 86.8(3) . . ?
C5A N1 C1A 115.3(12) . . ?
C1B N1 C5B 117(2) . . ?
C1B N1 Cd01 128.3(16) . . ?
C5A N1 Cd01 123.8(9) . . ?
C1A N1 Cd01 120.3(9) . . ?
C5B N1 Cd01 115.1(13) . . ?
O14 C16 O13 122.3(5) . . ?
O14 C16 C15 120.2(5) . . ?
O13 C16 C15 117.5(5) . . ?
O14 C16 Cd01 58.9(3) . 3_656 ?
O13 C16 Cd01 63.3(3) . 3_656 ?
C15 C16 Cd01 179.1(4) . 3_656 ?
C14 C15 C16 129.5(5) . . ?
C14 C15 S11 111.9(4) . . ?
C16 C15 S11 118.7(4) . . ?
C13 C12 C11 129.8(5) . . ?
C13 C12 S11 111.2(4) . . ?
C11 C12 S11 118.9(4) . . ?
O11 C11 O12 121.5(5) . . ?
O11 C11 C12 121.8(5) . . ?
O12 C11 C12 116.6(5) . . ?
O11 C11 Cd01 66.3(3) . . ?
O12 C11 Cd01 55.3(3) . . ?
C12 C11 Cd01 171.9(4) . . ?
C15 C14 C13 111.4(6) . . ?
C15 C14 H14 124.3 . . ?
C13 C14 H14 124.3 . . ?
C12 C13 C14 114.0(6) . . ?
C12 C13 H13 123.0 . . ?
C14 C13 H13 123.0 . . ?
C4A C3 C2A 121.5(14) . . ?
C2B C3 C4B 123(2) . . ?
N1 C1B C2B 129(3) . . ?
N1 C1B H1B 115.5 . . ?
C2B C1B H1B 115.5 . . ?
C3 C2B C1B 118(3) . . ?
C3 C2B H2B 120.8 . . ?
C1B C2B H2B 120.8 . . ?
C5B C4B C3 117(2) . . ?
C5B C4B H4B 121.7 . . ?
C3 C4B H4B 121.7 . . ?
N1 C5B C4B 116(2) . . ?
N1 C5B H5B 121.8 . . ?
C4B C5B H5B 121.8 . . ?
N1 C1A C2A 122.5(17) . . ?
N1 C1A H1A 118.8 . . ?
C2A C1A H1A 118.8 . . ?
C3 C2A C1A 116.6(17) . . ?
C3 C2A H2A 121.7 . . ?
C1A C2A H2A 121.7 . . ?
C3 C4A C5A 118.4(16) . . ?
C3 C4A H4A 120.8 . . ?
C5A C4A H4A 120.8 . . ?
N1 C5A C4A 123.2(16) . . ?
N1 C5A H5A 118.4 . . ?
C4A C5A H5A 118.4 . . ?
C22A N21A C21A 124(2) . . ?
C22A N21A C3 128.8(16) . . ?
C21A N21A C3 103.9(13) . . ?
O22A C21A N21A 128(2) . . ?
O22A C21A C25A 117(2) . . ?
N21A C21A C25A 115.0(18) . . ?
O21A C22A N21A 120(2) . . ?
O21A C22A C24A 116(2) . . ?
N21A C22A C24A 122(2) . . ?
C25A C93A H23A 121.3 . . ?
C93A C93A H23A 121.3 6 . ?
C26A C24A C27A 112.9(17) . . ?
C26A C24A C22A 120.2(18) . . ?
C27A C24A C22A 126.8(19) . . ?
C93A C25A C26A 122.8(17) . . ?
C93A C25A C21A 117.7(17) . . ?
C26A C25A C21A 119.4(19) . . ?
C26A C26A C24A 123.2(10) 6 . ?
C26A C26A C25A 119.8(11) 6 . ?
C24A C26A C25A 116.3(19) . . ?
C27A C27A C24A 123.7(12) 6 . ?
C27A C27A H27A 118.2 6 . ?
C24A C27A H27A 118.2 . . ?
C21B N21B C22B 122(2) . . ?
C21B N21B C3 130.6(16) . . ?
C22B N21B C3 107.0(13) . . ?
N21B C21B O22B 120(2) . . ?
N21B C21B C25B 125(2) . . ?
O22B C21B C25B 114(2) . . ?
O21B C22B N21B 125(2) . . ?
O21B C22B C24B 119(2) . . ?
N21B C22B C24B 114.9(19) . . ?
C93B C93B C25B 123.7(11) 6 . ?
C93B C93B H23B 118.1 6 . ?
C25B C93B H23B 118.1 . . ?
C26B C24B C22B 122(2) . . ?
C26B C24B C27B 123.8(17) . . ?
C22B C24B C27B 114.4(18) . . ?
C26B C25B C93B 110.9(16) . . ?
C26B C25B C21B 122.0(18) . . ?
C93B C25B C21B 125.6(19) . . ?
C26B C26B C25B 125.0(10) 6 . ?
C26B C26B C24B 121.7(11) 6 . ?
C25B C26B C24B 113.3(18) . . ?
C27B C27B C24B 114.5(11) 6 . ?
C27B C27B H27B 122.7 6 . ?
C24B C27B H27B 122.7 . . ?

loop_
_geom_bond_atom_site_label_1
_geom_bond_atom_site_label_2
_geom_bond_distance
_geom_bond_site_symmetry_2
_geom_bond_publ_flag
Cd01 O12 2.267(4) . ?
Cd01 N1 2.303(5) . ?
Cd01 N1 2.303(5) 6_556 ?
Cd01 O14 2.352(3) 3_646 ?
Cd01 O13 2.366(4) 7_675 ?
Cd01 O13 2.446(3) 3_646 ?
Cd01 O11 2.506(4) . ?
Cd01 C11 2.734(5) . ?
Cd01 C16 2.737(5) 3_646 ?
S11 C12 1.714(6) . ?
S11 C15 1.720(5) . ?
O14 C16 1.230(6) . ?
O13 C16 1.284(6) . ?
O12 C11 1.255(7) . ?
O11 C11 1.243(7) . ?
N1 C1B 1.25(3) . ?
N1 C5A 1.284(17) . ?
N1 C1A 1.348(19) . ?
N1 C5B 1.43(3) . ?
C16 C15 1.477(7) . ?
C15 C14 1.353(9) . ?
C12 C13 1.338(9) . ?
C12 C11 1.466(7) . ?
C14 C13 1.422(8) . ?
C14 H14 0.9500 . ?
C13 H13 0.9500 . ?
C3 C2B 1.18(3) . ?
C3 C4A 1.249(19) . ?
C3 C2A 1.34(2) . ?
C3 C4B 1.47(3) . ?
C3 N21B 1.491(19) . ?
C3 N21A 1.503(17) . ?
C1B C2B 1.40(4) . ?
C1B H1B 0.9500 . ?
C2B H2B 0.9500 . ?
C4B C5B 1.44(4) . ?
C4B H4B 0.9500 . ?
C5B H5B 0.9500 . ?
C1A C2A 1.41(2) . ?
C1A H1A 0.9500 . ?
C2A H2A 0.9500 . ?
C4A C5A 1.45(2) . ?
C4A H4A 0.9500 . ?
C5A H5A 0.9500 . ?
O21A C22A 1.21(3) . ?
O22A C21A 1.21(2) . ?
N21A C22A 1.22(2) . ?
N21A C21A 1.43(3) . ?
C21A C25A 1.493(15) . ?
C22A C24A 1.439(15) . ?
C93A C25A 1.42(3) . ?
C93A C93A 1.53(4) 6 ?
C93A H23A 0.9500 . ?
C24A C26A 1.399(15) . ?
C24A C27A 1.416(10) . ?
C25A C26A 1.454(14) . ?
C26A C26A 1.39(4) 6 ?
C27A C27A 1.35(4) 6 ?
C27A H27A 0.9500 . ?
O21B C22B 1.27(3) . ?
O22B C21B 1.25(2) . ?
N21B C21B 1.16(2) . ?
N21B C22B 1.48(3) . ?
C21B C25B 1.440(15) . ?
C22B C24B 1.482(15) . ?
C93B C93B 1.37(4) 6 ?
C93B C25B 1.414(9) . ?
C93B H23B 0.9500 . ?
C24B C26B 1.445(15) . ?
C24B C27B 1.59(3) . ?
C25B C26B 1.400(14) . ?
C26B C26B 1.34(4) 6 ?
C27B C27B 1.53(5) 6 ?
C27B H27B 0.9500 . ?
